data_4034706
loop_
_publ_author_name
'Chalyk, Bohdan A.'
'Khutorianskyi, Andrii'
'Lysenko, Andrii'
'Fil, Yulia'
'Kuchkovska, Yuliya O.'
'Gavrilenko, Konstantin S.'
'Bakanovych, Iulia'
'Moroz, Yurii S.'
'Gorlova, Alina O.'
'Grygorenko, Oleksandr O.'

_publ_section_title
;
 Regioselective Synthesis of Functionalized 3- or 5-Fluoroalkyl Isoxazoles
 and Pyrazoles from Fluoroalkyl Ynones and Binucleophiles.
;
_journal_name_full 'The Journal of organic chemistry'
_journal_paper_doi 10.1021/acs.joc.9b02258
_journal_year 2019
_chemical_formula_moiety 'C5 H3 F2 N O3'
_chemical_formula_sum 'C5 H3 F2 N O3'
_chemical_formula_weight 163.08
_space_group_crystal_system triclinic
_space_group_IT_number 2
_space_group_name_Hall '-P 1'
_space_group_name_H-M_alt 'P -1'
_atom_sites_solution_hydrogens mixed
_audit_creation_method SHELXL-2016/4
_cell_angle_alpha 84.307(15)
_cell_angle_beta 83.682(14)
_cell_angle_gamma 78.046(15)
_cell_formula_units_Z 2
_cell_length_a 5.093(2)
_cell_length_b 5.618(2)
_cell_length_c 11.155(5)
_cell_measurement_reflns_used 461
_cell_measurement_temperature 293(2)
_cell_measurement_theta_max 26.13
_cell_measurement_theta_min 3.69
_cell_volume 309.4(2)
_computing_cell_refinement 'Bruker SMART'
_computing_data_collection 'Bruker SMART'
_computing_data_reduction 'Bruker SAINT'
_computing_molecular_graphics 'Bruker SHELXTL'
_computing_publication_material 'Bruker SHELXTL'
_computing_structure_refinement 'SHELXL-2016/4 (Sheldrick, 2016)'
_computing_structure_solution 'Bruker SHELXTL'
_diffrn_ambient_temperature 293(2)
_diffrn_measured_fraction_theta_full 0.992
_diffrn_measured_fraction_theta_max 0.983
_diffrn_measurement_device_type 'CCD area detector'
_diffrn_measurement_method 'omega scans'
_diffrn_radiation_monochromator graphite
_diffrn_radiation_source 'sealed tube'
_diffrn_radiation_type MoK\a
_diffrn_radiation_wavelength 0.71073
_diffrn_reflns_av_R_equivalents 0.0383
_diffrn_reflns_av_unetI/netI 0.0332
_diffrn_reflns_Laue_measured_fraction_full 0.992
_diffrn_reflns_Laue_measured_fraction_max 0.983
_diffrn_reflns_limit_h_max 6
_diffrn_reflns_limit_h_min -6
_diffrn_reflns_limit_k_max 7
_diffrn_reflns_limit_k_min -7
_diffrn_reflns_limit_l_max 14
_diffrn_reflns_limit_l_min -14
_diffrn_reflns_number 4960
_diffrn_reflns_point_group_measured_fraction_full 0.992
_diffrn_reflns_point_group_measured_fraction_max 0.983
_diffrn_reflns_theta_full 25.242
_diffrn_reflns_theta_max 27.578
_diffrn_reflns_theta_min 1.842
_exptl_absorpt_coefficient_mu 0.181
_exptl_absorpt_correction_T_max 0.96
_exptl_absorpt_correction_T_min 0.78
_exptl_absorpt_correction_type numerical
_exptl_absorpt_process_details SADABS
_exptl_crystal_colour colourless
_exptl_crystal_density_diffrn 1.751
_exptl_crystal_description block
_exptl_crystal_F_000 164
_exptl_crystal_size_max 0.500
_exptl_crystal_size_mid 0.360
_exptl_crystal_size_min 0.200
_refine_diff_density_max 0.186
_refine_diff_density_min -0.231
_refine_diff_density_rms 0.050
_refine_ls_extinction_method none
_refine_ls_goodness_of_fit_ref 1.040
_refine_ls_hydrogen_treatment mixed
_refine_ls_matrix_type full
_refine_ls_number_parameters 143
_refine_ls_number_reflns 1414
_refine_ls_number_restraints 6
_refine_ls_restrained_S_all 1.046
_refine_ls_R_factor_all 0.0649
_refine_ls_R_factor_gt 0.0432
_refine_ls_shift/su_max 0.070
_refine_ls_shift/su_mean 0.010
_refine_ls_structure_factor_coef Fsqd
_refine_ls_weighting_details 'w=1/[\s^2^(Fo^2^)+(0.0976P)^2^] where P=(Fo^2^+2Fc^2^)/3'
_refine_ls_weighting_scheme calc
_refine_ls_wR_factor_gt 0.1293
_refine_ls_wR_factor_ref 0.1517
_reflns_Friedel_coverage 0.000
_reflns_number_gt 974
_reflns_number_total 1414
_reflns_threshold_expression 'I > 2\s(I)'
_cod_data_source_file jo9b02258_si_003.cif
_cod_data_source_block xr26rt
_cod_database_code 4034706
_shelx_shelxl_version_number 2016/4
_shelx_space_group_comment
;
The symmetry employed for this shelxl refinement is uniquely defined
by the following loop, which should always be used as a source of
symmetry information in preference to the above space-group names.
They are only intended as comments.
;
_shelx_estimated_absorpt_t_min 0.915
_shelx_estimated_absorpt_t_max 0.965

loop_
_space_group_symop_operation_xyz
'x, y, z'
'-x, -y, -z'

loop_
_atom_site_label
_atom_site_type_symbol
_atom_site_fract_x
_atom_site_fract_y
_atom_site_fract_z
_atom_site_U_iso_or_equiv
_atom_site_adp_type
_atom_site_occupancy
_atom_site_site_symmetry_order
_atom_site_calc_flag
_atom_site_refinement_flags_posn
_atom_site_refinement_flags_adp
_atom_site_refinement_flags_occupancy
_atom_site_disorder_assembly
_atom_site_disorder_group
N1 N 0.6104(4) 0.8300(3) 0.73450(16) 0.0590(5) Uani 1 1 d . . . . .
O1 O 0.7618(3) 0.6618(2) 0.81196(13) 0.0602(5) Uani 1 1 d . . . . .
O2 O 0.2211(3) 1.0632(2) 0.58759(14) 0.0640(5) Uani 1 1 d . . . . .
O3 O 0.1569(3) 0.6995(3) 0.54845(13) 0.0594(4) Uani 1 1 d D . . . .
H3 H 0.019(5) 0.780(7) 0.517(4) 0.174(19) Uiso 1 1 d D . . . .
C1 C 0.4642(3) 0.7074(3) 0.68606(15) 0.0413(4) Uani 1 1 d . . . . .
C2 C 0.5142(4) 0.4594(3) 0.72793(16) 0.0451(5) Uani 1 1 d . . . . .
H2 H 0.438354 0.335290 0.705496 0.054 Uiso 1 1 calc R U . . .
C3 C 0.6961(4) 0.4434(3) 0.80747(16) 0.0450(5) Uani 1 1 d . . . . .
C4 C 0.2687(4) 0.8371(3) 0.60104(16) 0.0438(5) Uani 1 1 d . . . . .
C5 C 0.8231(4) 0.2392(4) 0.89008(19) 0.0559(5) Uani 1 1 d D . . . .
H5A H 0.773(5) 0.082(3) 0.883(2) 0.067 Uiso 1 1 d D U . . .
F1A F 0.7496(18) 0.2900(16) 1.0053(6) 0.069(2) Uani 0.5 1 d . . P A 1
F2A F 1.0906(12) 0.2070(11) 0.8791(7) 0.082(3) Uani 0.5 1 d . . P A 1
F1B F 0.661(2) 0.204(2) 0.9858(10) 0.125(5) Uani 0.25 1 d D . P A 2
F2B F 1.060(2) 0.281(2) 0.9119(18) 0.099(5) Uani 0.25 1 d D . P A 2
F1C F 0.840(4) 0.320(4) 0.9950(11) 0.077(5) Uani 0.25 1 d D . P A 3
F2C F 1.056(2) 0.123(2) 0.8426(13) 0.093(4) Uani 0.25 1 d D . P A 3

loop_
_atom_site_aniso_label
_atom_site_aniso_U_11
_atom_site_aniso_U_22
_atom_site_aniso_U_33
_atom_site_aniso_U_23
_atom_site_aniso_U_13
_atom_site_aniso_U_12
N1 0.0734(11) 0.0359(8) 0.0726(11) 0.0065(8) -0.0356(9) -0.0122(8)
O1 0.0741(10) 0.0398(7) 0.0728(9) 0.0041(6) -0.0394(7) -0.0124(7)
O2 0.0763(10) 0.0378(7) 0.0816(10) 0.0046(7) -0.0364(8) -0.0087(7)
O3 0.0683(10) 0.0477(8) 0.0678(9) -0.0050(7) -0.0316(8) -0.0108(7)
C1 0.0452(9) 0.0360(9) 0.0442(8) -0.0020(7) -0.0114(7) -0.0081(8)
C2 0.0531(10) 0.0355(9) 0.0489(10) -0.0023(7) -0.0119(8) -0.0107(8)
C3 0.0544(10) 0.0348(9) 0.0470(9) -0.0023(7) -0.0122(8) -0.0082(8)
C4 0.0485(10) 0.0383(9) 0.0455(9) -0.0019(7) -0.0098(7) -0.0087(8)
C5 0.0678(13) 0.0431(10) 0.0564(11) 0.0032(9) -0.0192(10) -0.0066(10)
F1A 0.085(7) 0.071(5) 0.0437(17) 0.0112(19) -0.004(3) -0.003(4)
F2A 0.065(2) 0.059(6) 0.102(5) 0.022(4) 0.001(3) 0.014(2)
F1B 0.083(6) 0.127(11) 0.141(10) 0.090(8) -0.014(6) -0.013(6)
F2B 0.090(8) 0.057(7) 0.160(13) 0.015(6) -0.087(9) -0.007(6)
F1C 0.106(14) 0.076(5) 0.062(7) 0.004(6) -0.043(7) -0.032(8)
F2C 0.096(6) 0.056(6) 0.105(8) 0.005(4) -0.008(5) 0.028(4)

loop_
_atom_type_symbol
_atom_type_description
_atom_type_scat_dispersion_real
_atom_type_scat_dispersion_imag
_atom_type_scat_source
C C 0.0033 0.0016 'International Tables Vol C Tables 4.2.6.8 and 6.1.1.4'
H H 0.0000 0.0000 'International Tables Vol C Tables 4.2.6.8 and 6.1.1.4'
N N 0.0061 0.0033 'International Tables Vol C Tables 4.2.6.8 and 6.1.1.4'
O O 0.0106 0.0060 'International Tables Vol C Tables 4.2.6.8 and 6.1.1.4'
F F 0.0171 0.0103 'International Tables Vol C Tables 4.2.6.8 and 6.1.1.4'

loop_
_geom_angle_atom_site_label_1
_geom_angle_atom_site_label_2
_geom_angle_atom_site_label_3
_geom_angle
C1 N1 O1 105.42(14)
C3 O1 N1 108.52(14)
N1 C1 C2 112.02(17)
N1 C1 C4 119.32(16)
C2 C1 C4 128.62(16)
C3 C2 C1 103.81(16)
C2 C3 O1 110.19(17)
C2 C3 C5 132.39(17)
O1 C3 C5 117.38(16)
O2 C4 O3 125.07(18)
O2 C4 C1 120.15(16)
O3 C4 C1 114.76(16)
F2Cc C5 F1C 112.7(11)
F1B C5 F2B 115.1(10)
F2A C5 F1A 104.7(5)
F1B C5 C3 111.2(6)
F2C C5 C3 112.5(7)
F1C C5 C3 109.6(12)
F2B C5 C3 108.1(7)
F2A C5 C3 112.5(3)
F1A C5 C3 109.9(5)

loop_
_geom_bond_atom_site_label_1
_geom_bond_atom_site_label_2
_geom_bond_distance
N1 C1 1.302(2)
N1 O1 1.385(2)
O1 C3 1.344(2)
O2 C4 1.239(2)
O3 C4 1.270(2)
C1 C2 1.406(2)
C1 C4 1.481(3)
C2 C3 1.336(3)
C3 C5 1.482(3)
C5 F1B 1.301(8)
C5 F2C 1.313(9)
C5 F1C 1.315(10)
C5 F2B 1.326(9)
C5 F2A 1.330(7)
C5 F1A 1.341(7)

loop_
_geom_hbond_atom_site_label_D
_geom_hbond_atom_site_label_H
_geom_hbond_atom_site_label_A
_geom_hbond_distance_DH
_geom_hbond_distance_HA
_geom_hbond_distance_DA
_geom_hbond_angle_DHA
_geom_hbond_site_symmetry_A
O3 H3 O2_$1 0.845(10) 1.814(16) 2.639(2) 165(4) 2_576
